data_9003044
loop_
_publ_author_name
'Origlieri, M. J.'
'Downs, R. T.'
'Thompson, R. M.'
'Pommier, C. J. S.'
'Denton, M. B.'
'Harlow, G. E.'

_publ_section_title
;
 High-pressure crystal structure of kosmochlor, NaCrSi2O6, and systematics of
 anisotropic compression in pyroxenes
 Sample: P = 0.0001 GPa
 Note: altered y-coordinate of O2
;
_journal_name_full 'American Mineralogist'
_journal_page_first 1025
_journal_page_last 1032
_journal_volume 88
_journal_year 2003
_chemical_formula_structural NaCr(Si2O6)
_chemical_formula_sum 'Cr Na O6 Si2'
_chemical_name_mineral Kosmochlor
_space_group_IT_number 15
_symmetry_space_group_name_Hall '-C 2yc'
_symmetry_space_group_name_H-M 'C 1 2/c 1'
_cell_angle_alpha 90
_cell_angle_beta 107.498
_cell_angle_gamma 90
_cell_length_a 9.5720
_cell_length_b 8.7094
_cell_length_c 5.2678
_cell_formula_units_Z 4
_cell_volume 418.836
_database_code_amcsd 0003133
_diffrn_ambient_pressure 100
_exptl_crystal_density_diffrn 3.602
_cod_original_formula_sum 'Na Cr Si2 O6'
_cod_database_code 9003044

loop_
_space_group_symop_operation_xyz
x,y,z
1/2+x,1/2+y,z
x,-y,1/2+z
1/2+x,1/2-y,1/2+z
-x,y,1/2-z
1/2-x,1/2+y,1/2-z
-x,-y,-z
1/2-x,1/2-y,-z

loop_
_atom_site_aniso_label
_atom_site_aniso_U_11
_atom_site_aniso_U_22
_atom_site_aniso_U_33
_atom_site_aniso_U_12
_atom_site_aniso_U_13
_atom_site_aniso_U_23
Na2 0.02153 0.01729 0.01560 0.00000 -0.00116 0.00000
Cr1 0.01170 0.01153 0.00997 0.00000 0.00116 0.00000
Si 0.01182 0.01191 0.01036 0.00000 0.00186 0.00000
O1 0.01140 0.01460 0.01036 -0.00081 0.00093 0.00089
O2 0.01604 0.01499 0.01573 -0.00201 0.00325 -0.00022
O3 0.01478 0.01537 0.01240 0.00242 0.00325 -0.00044

loop_
_atom_site_label
_atom_site_fract_x
_atom_site_fract_y
_atom_site_fract_z
_atom_site_U_iso_or_equiv
Na2 0.00000 0.29990 0.25000 0.01963
Cr1 0.00000 0.90769 0.25000 0.01153
Si 0.29259 0.09180 0.23430 0.01165
O1 0.11370 0.07840 0.13660 0.01279
O2 0.36050 0.25890 0.30330 0.01583
O3 0.35290 0.00950 0.00920 0.01444

loop_
_cod_related_entry_id
_cod_related_entry_database
_cod_related_entry_code
1 AMCSD 0003133
